data_4512473
loop_
_publ_author_name
'Rousseau, Guillaume'
'Rodriguez-Albelo, Luisa Marleny'
'Salomon, William'
'Mialane, Pierre'
'Marrot, J\'er\^ome'
'Doungmene, Floriant'
'Mbomekall\'e, Isra\"el-Martyr'
'de Oliveira, Pedro'
'Dolbecq, Anne'

_publ_section_title
;
 Tuning the Dimensionality of Polyoxometalate-Based Materials by Using a
 Mixture of Ligands
;
_journal_issue 1
_journal_name_full 'Crystal Growth &amp; Design'
_journal_page_first 449
_journal_paper_doi 10.1021/cg501524a
_journal_volume 15
_journal_year 2015
_chemical_formula_sum 'C70 H138 Mo12 N7 O50 P Zn4'
_chemical_formula_weight 3321.60
_chemical_name_systematic
;
 ?
;
_space_group_IT_number 14
_symmetry_cell_setting monoclinic
_symmetry_space_group_name_Hall '-P 2ybc'
_symmetry_space_group_name_H-M 'P 1 21/c 1'
_atom_sites_solution_hydrogens geom
_atom_sites_solution_primary direct
_atom_sites_solution_secondary difmap
_audit_creation_method SHELXL-97
_cell_angle_alpha 90.00
_cell_angle_beta 102.221(16)
_cell_angle_gamma 90.00
_cell_formula_units_Z 4
_cell_length_a 26.362(15)
_cell_length_b 15.478(10)
_cell_length_c 27.341(18)
_cell_measurement_reflns_used 29033
_cell_measurement_temperature 293(2)
_cell_measurement_theta_max 30.32
_cell_measurement_theta_min 1.52
_cell_volume 10903(12)
_computing_cell_refinement 'Bruker SMART'
_computing_data_collection 'Bruker SMART'
_computing_data_reduction 'Bruker SAINT'
_computing_molecular_graphics 'Bruker SHELXTL'
_computing_publication_material 'Bruker SHELXTL'
_computing_structure_refinement 'SHELXL-97 (Sheldrick, 1997)'
_computing_structure_solution 'SHELXS-97 (Sheldrick, 1990)'
_diffrn_ambient_temperature 293(2)
_diffrn_detector_area_resol_mean 512x512
_diffrn_measured_fraction_theta_full 0.952
_diffrn_measured_fraction_theta_max 0.952
_diffrn_measurement_device_type 'CCD area detector'
_diffrn_measurement_method 'phi and omega scans'
_diffrn_radiation_monochromator graphite
_diffrn_radiation_source 'fine-focus sealed tube'
_diffrn_radiation_type MoK\a
_diffrn_radiation_wavelength 0.71073
_diffrn_reflns_av_R_equivalents 0.0857
_diffrn_reflns_av_sigmaI/netI 0.1326
_diffrn_reflns_limit_h_max 36
_diffrn_reflns_limit_h_min -32
_diffrn_reflns_limit_k_max 21
_diffrn_reflns_limit_k_min -18
_diffrn_reflns_limit_l_max 26
_diffrn_reflns_limit_l_min -38
_diffrn_reflns_number 81849
_diffrn_reflns_theta_full 30.32
_diffrn_reflns_theta_max 30.32
_diffrn_reflns_theta_min 1.52
_exptl_absorpt_coefficient_mu 2.293
_exptl_absorpt_correction_T_max 0.8940
_exptl_absorpt_correction_T_min 0.6570
_exptl_absorpt_correction_type multi-scan
_exptl_absorpt_process_details 'G. M. Sheldrick, SADABS'
_exptl_crystal_colour black
_exptl_crystal_density_diffrn 2.023
_exptl_crystal_density_method 'not measured'
_exptl_crystal_description parallelepiped
_exptl_crystal_F_000 6584
_exptl_crystal_size_max 0.20
_exptl_crystal_size_mid 0.05
_exptl_crystal_size_min 0.05
_refine_diff_density_max 1.542
_refine_diff_density_min -1.028
_refine_diff_density_rms 0.176
_refine_ls_extinction_method none
_refine_ls_goodness_of_fit_ref 1.027
_refine_ls_hydrogen_treatment mixed
_refine_ls_matrix_type full
_refine_ls_number_parameters 1159
_refine_ls_number_reflns 31134
_refine_ls_number_restraints 11
_refine_ls_restrained_S_all 1.033
_refine_ls_R_factor_all 0.1561
_refine_ls_R_factor_gt 0.0572
_refine_ls_shift/su_max 0.012
_refine_ls_shift/su_mean 0.000
_refine_ls_structure_factor_coef Fsqd
_refine_ls_weighting_details 'calc w=1/[\s^2^(Fo^2^)+(0.0513P)^2^+11.2117P] where P=(Fo^2^+2Fc^2^)/3'
_refine_ls_weighting_scheme calc
_refine_ls_wR_factor_gt 0.1165
_refine_ls_wR_factor_ref 0.1516
_reflns_number_gt 15396
_reflns_number_total 31134
_reflns_threshold_expression >2\s(I)
_cod_data_source_file cg501524a_si_003.cif
_cod_data_source_block epsilon(bim)2(isop)
_cod_depositor_comments 'Adding full bibliography for 4512470--4512473.cif.'
_cod_original_sg_symbol_H-M P21/c
_cod_database_code 4512473

loop_
_symmetry_equiv_pos_as_xyz
'x, y, z'
'-x, y+1/2, -z+1/2'
'-x, -y, -z'
'x, -y-1/2, z-1/2'

loop_
_atom_site_label
_atom_site_type_symbol
_atom_site_fract_x
_atom_site_fract_y
_atom_site_fract_z
_atom_site_U_iso_or_equiv
_atom_site_adp_type
_atom_site_occupancy
_atom_site_symmetry_multiplicity
_atom_site_calc_flag
_atom_site_refinement_flags
Mo1 Mo 0.31895(2) 0.61842(4) 0.34947(2) 0.02677(14) Uani 1 1 d .
Mo2 Mo 0.24853(3) 0.60471(4) 0.53091(2) 0.03393(16) Uani 1 1 d .
Mo3 Mo 0.36112(2) 0.46193(4) 0.36311(2) 0.02842(14) Uani 1 1 d .
Mo4 Mo 0.16676(2) 0.29213(4) 0.33048(2) 0.03220(15) Uani 1 1 d .
Mo5 Mo 0.29028(2) 0.27099(4) 0.35373(2) 0.03004(15) Uani 1 1 d .
Mo6 Mo 0.25492(2) 0.71659(4) 0.43292(2) 0.02908(15) Uani 1 1 d .
Mo7 Mo 0.17893(2) 0.64110(4) 0.32369(2) 0.02850(14) Uani 1 1 d .
Mo8 Mo 0.11892(2) 0.50160(5) 0.31799(2) 0.03295(16) Uani 1 1 d .
Mo9 Mo 0.30634(3) 0.40327(5) 0.53910(2) 0.03692(17) Uani 1 1 d .
Mo10 Mo 0.35365(3) 0.34152(4) 0.47009(2) 0.03499(16) Uani 1 1 d .
Mo11 Mo 0.16639(3) 0.42657(5) 0.51297(2) 0.03870(17) Uani 1 1 d .
Mo12 Mo 0.11171(3) 0.38069(5) 0.42393(2) 0.03802(17) Uani 1 1 d .
Zn1 Zn 0.23749(3) 0.44784(5) 0.27953(3) 0.02787(19) Uani 1 1 d .
Zn2 Zn 0.35865(3) 0.57808(6) 0.48020(3) 0.0348(2) Uani 1 1 d .
Zn3 Zn 0.13689(3) 0.61431(6) 0.43794(3) 0.0371(2) Uani 1 1 d .
Zn4 Zn 0.22544(4) 0.24776(6) 0.45412(3) 0.0381(2) Uani 1 1 d .
P1 P 0.24014(7) 0.47317(12) 0.41298(6) 0.0238(4) Uani 1 1 d .
O1 O 0.29782(18) 0.6439(3) 0.48801(16) 0.0321(11) Uani 1 1 d .
O2 O 0.28953(19) 0.3067(3) 0.49124(17) 0.0364(12) Uani 1 1 d .
O3 O 0.20430(17) 0.6605(3) 0.47014(16) 0.0328(12) Uani 1 1 d .
O4 O 0.35514(19) 0.4564(3) 0.50182(16) 0.0354(12) Uani 1 1 d .
O5 O 0.12470(19) 0.4943(3) 0.45738(18) 0.0390(13) Uani 1 1 d .
O6 O 0.23126(17) 0.3336(3) 0.30862(15) 0.0276(11) Uani 1 1 d .
O7 O 0.18224(17) 0.5273(3) 0.29282(16) 0.0286(11) Uani 1 1 d .
O8 O 0.36120(17) 0.5617(3) 0.40886(17) 0.0305(11) Uani 1 1 d .
O9 O 0.30142(17) 0.5082(3) 0.31482(15) 0.0263(10) Uani 1 1 d .
O10 O 0.30694(18) 0.7100(3) 0.39892(17) 0.0316(11) Uani 1 1 d .
O11 O 0.13017(18) 0.6006(3) 0.36520(18) 0.0356(12) Uani 1 1 d .
O12 O 0.28681(17) 0.4176(3) 0.40483(16) 0.0283(11) Uani 1 1 d .
O13 O 0.24117(18) 0.4774(3) 0.47017(16) 0.0299(11) Uani 1 1 d .
O14 O 0.24528(16) 0.5665(3) 0.39144(15) 0.0252(10) Uani 1 1 d .
O15 O 0.20124(18) 0.7284(3) 0.37910(17) 0.0334(12) Uani 1 1 d .
O16 O 0.1710(2) 0.3268(3) 0.46914(18) 0.0382(12) Uani 1 1 d .
O17 O 0.1915(2) 0.5443(3) 0.54054(17) 0.0391(13) Uani 1 1 d .
O18 O 0.4017(2) 0.2859(4) 0.50652(19) 0.0494(15) Uani 1 1 d .
O19 O 0.22723(18) 0.2494(3) 0.38273(16) 0.0331(12) Uani 1 1 d .
O20 O 0.2951(2) 0.1781(3) 0.32189(18) 0.0414(13) Uani 1 1 d .
O21 O 0.2549(2) 0.6855(3) 0.57369(18) 0.0443(14) Uani 1 1 d .
O22 O 0.14317(18) 0.7047(3) 0.27982(18) 0.0394(13) Uani 1 1 d .
O23 O 0.36086(18) 0.6696(3) 0.32072(18) 0.0386(12) Uani 1 1 d .
O24 O 0.18801(17) 0.4331(3) 0.38593(16) 0.0276(11) Uani 1 1 d .
O25 O 0.06932(19) 0.5317(4) 0.2718(2) 0.0481(15) Uani 1 1 d .
O26 O 0.2343(2) 0.3756(3) 0.55541(17) 0.0394(13) Uani 1 1 d .
O27 O 0.25028(16) 0.6616(3) 0.30433(16) 0.0269(10) Uani 1 1 d .
O28 O 0.39170(18) 0.3937(3) 0.42334(18) 0.0370(12) Uani 1 1 d .
O29 O 0.41272(18) 0.4748(4) 0.33681(19) 0.0413(13) Uani 1 1 d .
O30 O 0.2621(2) 0.8174(3) 0.45836(18) 0.0457(14) Uani 1 1 d .
O31 O 0.33440(17) 0.3467(3) 0.33187(16) 0.0308(11) Uani 1 1 d .
O32 O 0.08302(18) 0.4444(4) 0.36359(18) 0.0402(13) Uani 1 1 d .
O33 O 0.1501(2) 0.2024(4) 0.29420(19) 0.0480(14) Uani 1 1 d .
O34 O 0.2971(2) 0.5259(3) 0.56145(16) 0.0389(13) Uani 1 1 d .
O35 O 0.1251(2) 0.3986(4) 0.5499(2) 0.0581(17) Uani 1 1 d .
O36 O 0.13130(17) 0.3800(3) 0.29356(17) 0.0333(12) Uani 1 1 d .
O37 O 0.12665(18) 0.2847(3) 0.37771(18) 0.0383(13) Uani 1 1 d .
O38 O 0.0582(2) 0.3419(4) 0.4416(2) 0.0559(16) Uani 1 1 d .
O39 O 0.3430(2) 0.3612(4) 0.59149(18) 0.0513(15) Uani 1 1 d .
O40 O 0.32983(19) 0.2518(3) 0.41598(17) 0.0388(13) Uani 1 1 d .
O41 O 0.2378(2) 0.4556(3) 0.20891(17) 0.0415(13) Uani 1 1 d .
O42 O 0.2453(2) 0.6014(3) 0.21264(18) 0.0469(14) Uani 1 1 d .
O43 O 0.2174(3) 0.3655(4) -0.01792(18) 0.0581(17) Uani 1 1 d .
O44 O 0.2263(3) 0.2969(4) 0.0557(2) 0.076(2) Uani 1 1 d .
C1 C 0.2297(3) 0.4526(5) 0.1080(3) 0.042(2) Uani 1 1 d .
H1 H 0.2286 0.4012 0.1254 0.050 Uiso 1 1 calc R
C2 C 0.2357(3) 0.5306(5) 0.1338(3) 0.043(2) Uani 1 1 d .
C3 C 0.2375(4) 0.6066(6) 0.1084(3) 0.070(3) Uani 1 1 d .
H3 H 0.2408 0.6586 0.1258 0.084 Uiso 1 1 calc R
C4 C 0.2344(6) 0.6070(6) 0.0564(3) 0.095(5) Uani 1 1 d .
H4 H 0.2371 0.6584 0.0395 0.114 Uiso 1 1 calc R
C5 C 0.2271(5) 0.5275(6) 0.0303(3) 0.079(4) Uani 1 1 d .
H5 H 0.2233 0.5267 -0.0043 0.095 Uiso 1 1 calc R
C6 C 0.2254(4) 0.4504(5) 0.0563(3) 0.056(3) Uani 1 1 d .
C7 C 0.2401(3) 0.5316(5) 0.1896(3) 0.0376(19) Uani 1 1 d .
C8 C 0.2219(4) 0.3637(6) 0.0300(3) 0.057(3) Uani 1 1 d .
N1 N 0.4243(2) 0.6295(4) 0.5190(2) 0.0433(17) Uani 1 1 d .
N2 N 0.5075(3) 0.6389(5) 0.5522(2) 0.0476(18) Uani 1 1 d .
H2 H 0.5389 0.6230 0.5644 0.057 Uiso 1 1 calc R
C9 C 0.4373(4) 0.7167(7) 0.5264(4) 0.077(4) Uani 1 1 d .
C10 C 0.4076(6) 0.7882(10) 0.5157(7) 0.157(6) Uani 1 1 d .
H10 H 0.3724 0.7837 0.5017 0.188 Uiso 1 1 calc R
C11 C 0.4312(7) 0.8692(11) 0.5261(9) 0.229(10) Uani 1 1 d .
H11 H 0.4114 0.9194 0.5208 0.274 Uiso 1 1 calc R
C12 C 0.4861(8) 0.8738(11) 0.5451(10) 0.248(11) Uani 1 1 d .
H12 H 0.5020 0.9276 0.5495 0.298 Uiso 1 1 calc R
C13 C 0.5161(6) 0.8006(9) 0.5569(7) 0.162(8) Uani 1 1 d .
H13 H 0.5515 0.8031 0.5706 0.195 Uiso 1 1 calc R
C14 C 0.4895(4) 0.7230(7) 0.5466(4) 0.070(3) Uani 1 1 d .
C15 C 0.4675(3) 0.5870(6) 0.5352(3) 0.046(2) Uani 1 1 d .
H15 H 0.4700 0.5271 0.5348 0.055 Uiso 1 1 calc R
N3 N 0.0821(2) 0.6791(4) 0.4639(2) 0.0415(16) Uani 1 1 d .
N4 N 0.0186(3) 0.7038(6) 0.5030(3) 0.071(3) Uani 1 1 d .
H4A H -0.0071 0.6939 0.5170 0.085 Uiso 1 1 calc R
C16 C 0.0384(4) 0.7834(7) 0.4964(4) 0.066(3) Uani 1 1 d .
C17 C 0.0254(6) 0.8681(10) 0.5082(7) 0.157(6) Uani 1 1 d .
H17 H -0.0026 0.8793 0.5230 0.188 Uiso 1 1 calc R
C18 C 0.0569(9) 0.9346(13) 0.4964(11) 0.248(11) Uani 1 1 d .
H18 H 0.0494 0.9915 0.5030 0.298 Uiso 1 1 calc R
C19 C 0.0965(8) 0.9185(11) 0.4763(10) 0.229(10) Uani 1 1 d .
H19 H 0.1180 0.9647 0.4728 0.274 Uiso 1 1 calc R
C20 C 0.1099(4) 0.8357(7) 0.4592(4) 0.079(3) Uani 1 1 d .
H20 H 0.1359 0.8276 0.4414 0.095 Uiso 1 1 calc R
C21 C 0.0796(3) 0.7673(6) 0.4721(3) 0.048(2) Uani 1 1 d .
C22 C 0.0456(3) 0.6434(7) 0.4841(3) 0.057(3) Uani 1 1 d .
H22 H 0.0396 0.5843 0.4851 0.069 Uiso 1 1 calc R
N1A N 0.4119(3) 0.1354(6) 0.6563(3) 0.071(2) Uani 1 1 d .
C1A C 0.3742(6) 0.1327(9) 0.6053(5) 0.122(4) Uani 1 1 d .
H1A1 H 0.3423 0.1057 0.6099 0.147 Uiso 1 1 calc R
H1A2 H 0.3659 0.1918 0.5949 0.147 Uiso 1 1 calc R
C2A C 0.3913(7) 0.0870(10) 0.5633(5) 0.145(7) Uani 1 1 d .
H2A1 H 0.4218 0.1155 0.5564 0.174 Uiso 1 1 calc R
H2A2 H 0.4008 0.0280 0.5732 0.174 Uiso 1 1 calc R
C3A C 0.3501(7) 0.0864(10) 0.5175(6) 0.139(6) Uani 1 1 d .
H3A1 H 0.3220 0.0506 0.5241 0.167 Uiso 1 1 calc R
H3A2 H 0.3367 0.1448 0.5122 0.167 Uiso 1 1 calc R
C4A C 0.3619(12) 0.0574(14) 0.4715(7) 0.287(19) Uani 1 1 d .
H4A1 H 0.3987 0.0605 0.4738 0.431 Uiso 1 1 calc R
H4A2 H 0.3445 0.0935 0.4446 0.431 Uiso 1 1 calc R
H4A3 H 0.3505 -0.0012 0.4653 0.431 Uiso 1 1 calc R
C5A C 0.4219(4) 0.0433(8) 0.6780(5) 0.088(4) Uani 1 1 d .
H5A1 H 0.4358 0.0090 0.6542 0.106 Uiso 1 1 calc R
H5A2 H 0.4486 0.0471 0.7083 0.106 Uiso 1 1 calc R
C6A C 0.3765(6) -0.0053(10) 0.6902(7) 0.154(5) Uani 1 1 d D
H6A1 H 0.3468 0.0017 0.6627 0.185 Uiso 1 1 calc R
H6A2 H 0.3676 0.0206 0.7196 0.185 Uiso 1 1 calc R
C7A C 0.3859(6) -0.1016(10) 0.6999(7) 0.154(5) Uani 1 1 d D
H7A1 H 0.3570 -0.1255 0.7124 0.185 Uiso 1 1 calc R
H7A2 H 0.3867 -0.1301 0.6685 0.185 Uiso 1 1 calc R
C8A C 0.4342(8) -0.1206(15) 0.7358(9) 0.237(12) Uani 1 1 d D
H8A1 H 0.4633 -0.1053 0.7215 0.356 Uiso 1 1 calc R
H8A2 H 0.4357 -0.1811 0.7436 0.356 Uiso 1 1 calc R
H8A3 H 0.4355 -0.0877 0.7658 0.356 Uiso 1 1 calc R
C9A C 0.3880(4) 0.1919(8) 0.6898(4) 0.084(4) Uani 1 1 d .
H9A1 H 0.3551 0.1664 0.6926 0.100 Uiso 1 1 calc R
H9A2 H 0.3804 0.2475 0.6734 0.100 Uiso 1 1 calc R
C10A C 0.4196(5) 0.2083(10) 0.7429(5) 0.112(5) Uani 1 1 d .
H10A H 0.4561 0.2137 0.7422 0.134 Uiso 1 1 calc R
H10B H 0.4157 0.1599 0.7643 0.134 Uiso 1 1 calc R
C11A C 0.4006(7) 0.2919(13) 0.7640(6) 0.158(5) Uani 1 1 d .
H11A H 0.4067 0.3414 0.7442 0.189 Uiso 1 1 calc R
H11B H 0.3638 0.2882 0.7635 0.189 Uiso 1 1 calc R
C12A C 0.4291(7) 0.3001(15) 0.8135(8) 0.211(11) Uani 1 1 d .
H12A H 0.4610 0.3299 0.8135 0.317 Uiso 1 1 calc R
H12B H 0.4366 0.2437 0.8278 0.317 Uiso 1 1 calc R
H12C H 0.4092 0.3321 0.8329 0.317 Uiso 1 1 calc R
C13A C 0.4628(4) 0.1716(8) 0.6497(4) 0.084(4) Uani 1 1 d .
H13A H 0.4760 0.1345 0.6266 0.101 Uiso 1 1 calc R
H13B H 0.4871 0.1684 0.6817 0.101 Uiso 1 1 calc R
C14A C 0.4629(4) 0.2632(7) 0.6308(4) 0.075(3) Uani 1 1 d .
H14A H 0.4596 0.3029 0.6574 0.090 Uiso 1 1 calc R
H14B H 0.4333 0.2717 0.6034 0.090 Uiso 1 1 calc R
C15A C 0.5125(5) 0.2823(10) 0.6132(5) 0.112(5) Uani 1 1 d .
H15A H 0.5420 0.2766 0.6411 0.134 Uiso 1 1 calc R
H15B H 0.5166 0.2408 0.5877 0.134 Uiso 1 1 calc R
C16A C 0.5111(6) 0.3692(10) 0.5929(6) 0.129(6) Uani 1 1 d .
H16A H 0.4850 0.3723 0.5625 0.193 Uiso 1 1 calc R
H16B H 0.5443 0.3831 0.5859 0.193 Uiso 1 1 calc R
H16C H 0.5030 0.4096 0.6167 0.193 Uiso 1 1 calc R
N1B N 0.2725(3) 0.5615(6) 0.7174(3) 0.064(2) Uani 1 1 d .
C1B C 0.3117(5) 0.5872(13) 0.6912(5) 0.161(8) Uani 1 1 d D
H1B1 H 0.2954 0.5745 0.6567 0.193 Uiso 1 1 calc R
H1B2 H 0.3108 0.6497 0.6936 0.193 Uiso 1 1 calc R
C2B C 0.3617(6) 0.5717(15) 0.6922(6) 0.177(6) Uani 1 1 d D
H2B1 H 0.3633 0.5094 0.6890 0.212 Uiso 1 1 calc R
H2B2 H 0.3788 0.5841 0.7265 0.212 Uiso 1 1 calc R
C3B C 0.3973(6) 0.6028(14) 0.6637(6) 0.177(6) Uani 1 1 d D
H3B1 H 0.3823 0.5923 0.6286 0.212 Uiso 1 1 calc R
H3B2 H 0.4001 0.6649 0.6681 0.212 Uiso 1 1 calc R
C4B C 0.4467(8) 0.5687(19) 0.6741(10) 0.290(17) Uani 1 1 d D
H4B1 H 0.4584 0.5626 0.7096 0.435 Uiso 1 1 calc R
H4B2 H 0.4697 0.6067 0.6615 0.435 Uiso 1 1 calc R
H4B3 H 0.4465 0.5132 0.6584 0.435 Uiso 1 1 calc R
C5B C 0.2536(6) 0.4782(10) 0.7011(9) 0.185(10) Uani 1 1 d D
H5B1 H 0.2544 0.4811 0.6659 0.222 Uiso 1 1 calc R
H5B2 H 0.2833 0.4426 0.7157 0.222 Uiso 1 1 calc R
C6B C 0.2144(7) 0.4218(11) 0.7002(8) 0.167(6) Uani 1 1 d D
H6B1 H 0.1839 0.4573 0.6883 0.200 Uiso 1 1 calc R
H6B2 H 0.2152 0.4127 0.7354 0.200 Uiso 1 1 calc R
C7B C 0.1988(7) 0.3407(12) 0.6792(8) 0.167(6) Uani 1 1 d .
H7B1 H 0.1713 0.3181 0.6941 0.200 Uiso 1 1 calc R
H7B2 H 0.1850 0.3475 0.6436 0.200 Uiso 1 1 calc R
C8B C 0.2398(7) 0.2818(11) 0.6865(5) 0.149(7) Uani 1 1 d .
H8B1 H 0.2580 0.2870 0.6598 0.224 Uiso 1 1 calc R
H8B2 H 0.2264 0.2242 0.6870 0.224 Uiso 1 1 calc R
H8B3 H 0.2631 0.2937 0.7178 0.224 Uiso 1 1 calc R
C9B C 0.2968(10) 0.5461(14) 0.7724(6) 0.226(9) Uani 1 1 d D
H9B1 H 0.2711 0.5180 0.7876 0.271 Uiso 1 1 calc R
H9B2 H 0.3254 0.5060 0.7742 0.271 Uiso 1 1 calc R
C10B C 0.3147(7) 0.6162(12) 0.8003(7) 0.166(5) Uani 1 1 d D
H10C H 0.2861 0.6555 0.8007 0.199 Uiso 1 1 calc R
H10D H 0.3399 0.6461 0.7852 0.199 Uiso 1 1 calc R
C11B C 0.3417(7) 0.5895(12) 0.8574(6) 0.158(5) Uani 1 1 d .
H11C H 0.3411 0.6387 0.8792 0.189 Uiso 1 1 calc R
H11D H 0.3219 0.5433 0.8684 0.189 Uiso 1 1 calc R
C12B C 0.3984(8) 0.5595(14) 0.8618(7) 0.190(6) Uani 1 1 d .
H12D H 0.4021 0.5341 0.8307 0.285 Uiso 1 1 calc R
H12E H 0.4070 0.5174 0.8880 0.285 Uiso 1 1 calc R
H12F H 0.4213 0.6082 0.8693 0.285 Uiso 1 1 calc R
C13B C 0.2220(6) 0.6221(9) 0.7136(5) 0.122(4) Uani 1 1 d D
H13C H 0.1980 0.5933 0.7306 0.147 Uiso 1 1 calc R
H13D H 0.2327 0.6755 0.7314 0.147 Uiso 1 1 calc R
C14B C 0.1962(9) 0.6420(14) 0.6658(6) 0.226(9) Uani 1 1 d D
H14C H 0.1799 0.5902 0.6497 0.271 Uiso 1 1 calc R
H14D H 0.2210 0.6622 0.6467 0.271 Uiso 1 1 calc R
C15B C 0.1539(7) 0.7130(13) 0.6653(7) 0.166(5) Uani 1 1 d .
H15C H 0.1296 0.6973 0.6860 0.199 Uiso 1 1 calc R
H15D H 0.1690 0.7690 0.6755 0.199 Uiso 1 1 calc R
C16B C 0.1292(8) 0.7105(14) 0.6108(7) 0.190(6) Uani 1 1 d .
H16D H 0.1498 0.7436 0.5924 0.285 Uiso 1 1 calc R
H16E H 0.0949 0.7347 0.6056 0.285 Uiso 1 1 calc R
H16F H 0.1271 0.6518 0.5993 0.285 Uiso 1 1 calc R
N1C N 0.0029(3) 0.2886(7) 0.2002(4) 0.093(3) Uani 1 1 d .
C1C C 0.0488(5) 0.3361(10) 0.1887(5) 0.110(5) Uani 1 1 d .
H1C1 H 0.0803 0.3050 0.2035 0.132 Uiso 1 1 calc R
H1C2 H 0.0509 0.3928 0.2041 0.132 Uiso 1 1 calc R
C2C C 0.0461(6) 0.3468(14) 0.1328(7) 0.185(7) Uani 1 1 d .
H2C1 H 0.0420 0.2904 0.1170 0.222 Uiso 1 1 calc R
H2C2 H 0.0159 0.3811 0.1184 0.222 Uiso 1 1 calc R
C3C C 0.0941(7) 0.3900(14) 0.1216(8) 0.185(7) Uani 1 1 d .
H3C1 H 0.0926 0.3888 0.0858 0.222 Uiso 1 1 calc R
H3C2 H 0.1249 0.3588 0.1381 0.222 Uiso 1 1 calc R
C4C C 0.0972(7) 0.4875(18) 0.1408(9) 0.250(15) Uani 1 1 d .
H4C1 H 0.0647 0.5159 0.1281 0.375 Uiso 1 1 calc R
H4C2 H 0.1244 0.5172 0.1291 0.375 Uiso 1 1 calc R
H4C3 H 0.1045 0.4883 0.1767 0.375 Uiso 1 1 calc R
C5C C -0.0040(6) 0.1982(12) 0.1753(6) 0.139(7) Uani 1 1 d .
H5C1 H -0.0154 0.2066 0.1395 0.167 Uiso 1 1 calc R
H5C2 H -0.0319 0.1689 0.1867 0.167 Uiso 1 1 calc R
C6C C 0.0438(8) 0.1364(15) 0.1841(6) 0.173(9) Uani 1 1 d .
H6C1 H 0.0480 0.1049 0.2154 0.208 Uiso 1 1 calc R
H6C2 H 0.0757 0.1662 0.1824 0.208 Uiso 1 1 calc R
C7C C 0.0227(6) 0.0746(12) 0.1351(7) 0.160(5) Uani 1 1 d D
H7C1 H -0.0134 0.0588 0.1317 0.192 Uiso 1 1 calc R
H7C2 H 0.0280 0.1007 0.1043 0.192 Uiso 1 1 calc R
C8C C 0.0562(7) 0.0052(13) 0.1504(9) 0.190(5) Uani 1 1 d D
H8C1 H 0.0497 -0.0183 0.1809 0.285 Uiso 1 1 calc R
H8C2 H 0.0915 0.0248 0.1557 0.285 Uiso 1 1 calc R
H8C3 H 0.0504 -0.0385 0.1249 0.285 Uiso 1 1 calc R
C9C C 0.0172(5) 0.2792(13) 0.2586(6) 0.160(5) Uani 1 1 d .
H9C1 H 0.0498 0.2483 0.2677 0.192 Uiso 1 1 calc R
H9C2 H 0.0225 0.3364 0.2732 0.192 Uiso 1 1 calc R
C10C C -0.0235(7) 0.2319(14) 0.2813(8) 0.190(5) Uani 1 1 d .
H10E H -0.0301 0.1755 0.2659 0.228 Uiso 1 1 calc R
H10F H -0.0557 0.2643 0.2741 0.228 Uiso 1 1 calc R
C11C C -0.0055(6) 0.2208(14) 0.3389(6) 0.147(8) Uani 1 1 d D
H11E H 0.0127 0.2722 0.3535 0.176 Uiso 1 1 calc R
H11F H -0.0354 0.2120 0.3539 0.176 Uiso 1 1 calc R
C12C C 0.0279(8) 0.1482(14) 0.3482(10) 0.249(15) Uani 1 1 d D
H12G H 0.0075 0.0965 0.3472 0.374 Uiso 1 1 calc R
H12H H 0.0503 0.1537 0.3806 0.374 Uiso 1 1 calc R
H12I H 0.0484 0.1451 0.3231 0.374 Uiso 1 1 calc R
C13C C -0.0494(7) 0.3341(15) 0.1811(7) 0.173(10) Uani 1 1 d .
H13E H -0.0550 0.3419 0.1451 0.208 Uiso 1 1 calc R
H13F H -0.0773 0.2986 0.1881 0.208 Uiso 1 1 calc R
C14C C -0.0498(9) 0.418(2) 0.2053(12) 0.272(11) Uani 1 1 d D
H14E H -0.0231 0.4534 0.1958 0.326 Uiso 1 1 calc R
H14F H -0.0397 0.4090 0.2412 0.326 Uiso 1 1 calc R
C15C C -0.0998(8) 0.4701(18) 0.1951(10) 0.272(11) Uani 1 1 d D
H15E H -0.1091 0.4777 0.2274 0.326 Uiso 1 1 calc R
H15F H -0.0905 0.5270 0.1849 0.326 Uiso 1 1 calc R
C16C C -0.1433(7) 0.4486(13) 0.1634(8) 0.190(5) Uani 1 1 d D
H16G H -0.1635 0.4996 0.1534 0.285 Uiso 1 1 calc R
H16H H -0.1628 0.4093 0.1795 0.285 Uiso 1 1 calc R
H16I H -0.1351 0.4214 0.1345 0.285 Uiso 1 1 calc R

loop_
_atom_site_aniso_label
_atom_site_aniso_U_11
_atom_site_aniso_U_22
_atom_site_aniso_U_33
_atom_site_aniso_U_23
_atom_site_aniso_U_13
_atom_site_aniso_U_12
Mo1 0.0299(3) 0.0311(4) 0.0216(3) -0.0010(2) 0.0107(2) 0.0030(3)
Mo2 0.0517(4) 0.0340(4) 0.0192(3) 0.0021(3) 0.0147(3) 0.0105(3)
Mo3 0.0277(3) 0.0350(4) 0.0239(3) -0.0018(3) 0.0085(3) 0.0060(3)
Mo4 0.0373(4) 0.0369(4) 0.0239(3) 0.0018(3) 0.0099(3) -0.0053(3)
Mo5 0.0405(4) 0.0299(4) 0.0216(3) 0.0011(3) 0.0109(3) 0.0058(3)
Mo6 0.0378(3) 0.0318(4) 0.0202(3) 0.0015(3) 0.0119(3) 0.0089(3)
Mo7 0.0306(3) 0.0359(4) 0.0207(3) 0.0059(3) 0.0092(3) 0.0085(3)
Mo8 0.0274(3) 0.0445(4) 0.0278(3) 0.0058(3) 0.0079(3) 0.0028(3)
Mo9 0.0557(4) 0.0355(4) 0.0193(3) 0.0033(3) 0.0074(3) 0.0125(3)
Mo10 0.0431(4) 0.0375(4) 0.0230(3) 0.0020(3) 0.0042(3) 0.0126(3)
Mo11 0.0553(4) 0.0395(4) 0.0282(3) 0.0054(3) 0.0246(3) 0.0051(3)
Mo12 0.0399(4) 0.0449(4) 0.0354(4) 0.0052(3) 0.0217(3) -0.0023(3)
Zn1 0.0342(4) 0.0338(5) 0.0171(4) 0.0029(3) 0.0088(3) 0.0003(4)
Zn2 0.0367(5) 0.0412(6) 0.0257(4) -0.0031(4) 0.0048(4) 0.0074(4)
Zn3 0.0393(5) 0.0446(6) 0.0333(5) 0.0055(4) 0.0207(4) 0.0111(4)
Zn4 0.0599(6) 0.0345(5) 0.0232(4) 0.0065(4) 0.0165(4) 0.0035(4)
P1 0.0288(9) 0.0295(10) 0.0151(8) 0.0039(7) 0.0094(7) 0.0067(8)
O1 0.040(3) 0.037(3) 0.019(2) 0.005(2) 0.008(2) 0.011(2)
O2 0.055(3) 0.028(3) 0.027(3) 0.002(2) 0.010(2) 0.011(2)
O3 0.035(3) 0.046(3) 0.023(2) 0.008(2) 0.017(2) 0.016(2)
O4 0.045(3) 0.039(3) 0.021(2) 0.000(2) 0.003(2) 0.009(2)
O5 0.044(3) 0.041(3) 0.037(3) 0.002(2) 0.018(2) 0.009(2)
O6 0.035(3) 0.029(3) 0.020(2) 0.0008(19) 0.008(2) -0.004(2)
O7 0.033(3) 0.031(3) 0.023(2) -0.001(2) 0.009(2) 0.001(2)
O8 0.030(3) 0.033(3) 0.029(3) -0.006(2) 0.007(2) 0.004(2)
O9 0.032(2) 0.030(3) 0.020(2) -0.0006(19) 0.010(2) 0.006(2)
O10 0.037(3) 0.032(3) 0.027(3) -0.002(2) 0.010(2) 0.002(2)
O11 0.035(3) 0.042(3) 0.035(3) 0.004(2) 0.018(2) 0.012(2)
O12 0.029(2) 0.031(3) 0.023(2) 0.002(2) 0.004(2) 0.004(2)
O13 0.040(3) 0.035(3) 0.017(2) 0.006(2) 0.013(2) 0.005(2)
O14 0.031(2) 0.026(3) 0.021(2) 0.0020(19) 0.011(2) 0.004(2)
O15 0.038(3) 0.037(3) 0.025(3) 0.004(2) 0.008(2) 0.014(2)
O16 0.055(3) 0.031(3) 0.033(3) 0.004(2) 0.018(3) 0.003(2)
O17 0.055(3) 0.045(3) 0.025(3) 0.005(2) 0.024(2) 0.009(3)
O18 0.058(3) 0.049(4) 0.036(3) -0.002(3) -0.002(3) 0.021(3)
O19 0.044(3) 0.034(3) 0.024(2) 0.005(2) 0.012(2) 0.001(2)
O20 0.060(3) 0.037(3) 0.030(3) -0.004(2) 0.014(3) 0.008(3)
O21 0.068(4) 0.040(3) 0.028(3) -0.001(2) 0.018(3) 0.010(3)
O22 0.040(3) 0.044(3) 0.034(3) 0.010(2) 0.008(2) 0.014(2)
O23 0.040(3) 0.045(3) 0.034(3) -0.002(2) 0.015(2) 0.000(2)
O24 0.032(3) 0.028(3) 0.025(2) 0.003(2) 0.012(2) 0.004(2)
O25 0.032(3) 0.065(4) 0.044(3) 0.004(3) 0.002(3) 0.004(3)
O26 0.061(3) 0.032(3) 0.029(3) 0.007(2) 0.020(3) 0.006(3)
O27 0.030(2) 0.029(3) 0.023(2) 0.003(2) 0.009(2) 0.002(2)
O28 0.034(3) 0.042(3) 0.033(3) -0.005(2) 0.003(2) 0.011(2)
O29 0.033(3) 0.053(4) 0.042(3) -0.005(3) 0.018(2) 0.007(2)
O30 0.068(4) 0.039(3) 0.033(3) -0.002(2) 0.019(3) 0.011(3)
O31 0.036(3) 0.034(3) 0.026(2) -0.004(2) 0.014(2) 0.010(2)
O32 0.030(3) 0.056(4) 0.038(3) 0.006(3) 0.014(2) 0.000(2)
O33 0.062(4) 0.047(4) 0.036(3) -0.007(3) 0.013(3) -0.016(3)
O34 0.058(3) 0.042(3) 0.016(2) 0.000(2) 0.009(2) 0.009(3)
O35 0.076(4) 0.065(4) 0.045(3) 0.015(3) 0.039(3) 0.001(3)
O36 0.031(3) 0.044(3) 0.025(3) 0.005(2) 0.008(2) -0.003(2)
O37 0.037(3) 0.047(4) 0.034(3) 0.006(2) 0.014(2) -0.009(2)
O38 0.055(4) 0.068(5) 0.054(4) 0.003(3) 0.035(3) -0.014(3)
O39 0.078(4) 0.048(4) 0.027(3) 0.007(2) 0.006(3) 0.014(3)
O40 0.052(3) 0.042(3) 0.025(3) 0.003(2) 0.013(2) 0.010(3)
O41 0.073(4) 0.038(3) 0.017(2) 0.003(2) 0.015(3) -0.001(3)
O42 0.086(4) 0.036(3) 0.021(3) -0.003(2) 0.017(3) -0.005(3)
O43 0.110(5) 0.044(4) 0.022(3) -0.006(2) 0.019(3) 0.008(3)
O44 0.163(7) 0.036(4) 0.039(3) -0.008(3) 0.040(4) 0.001(4)
C1 0.080(6) 0.027(4) 0.023(4) 0.004(3) 0.021(4) 0.000(4)
C2 0.075(6) 0.038(5) 0.018(4) 0.001(3) 0.016(4) -0.005(4)
C3 0.152(10) 0.040(6) 0.026(4) -0.002(4) 0.037(6) -0.005(6)
C4 0.244(15) 0.030(5) 0.025(4) 0.002(4) 0.059(7) -0.006(7)
C5 0.184(12) 0.036(6) 0.023(4) 0.003(4) 0.036(6) 0.002(7)
C6 0.115(8) 0.033(5) 0.024(4) 0.001(3) 0.022(5) 0.005(5)
C7 0.048(5) 0.049(5) 0.020(4) -0.006(3) 0.015(3) -0.003(4)
C8 0.113(8) 0.033(5) 0.030(4) -0.006(4) 0.026(5) 0.002(5)
N1 0.038(4) 0.050(5) 0.036(4) -0.008(3) -0.006(3) 0.023(3)
N2 0.034(4) 0.059(5) 0.047(4) -0.003(4) 0.002(3) 0.007(4)
C9 0.059(6) 0.050(7) 0.098(8) -0.042(6) -0.039(6) 0.027(5)
C10 0.116(8) 0.094(9) 0.231(14) -0.078(9) -0.029(9) 0.055(7)
C11 0.157(12) 0.065(8) 0.39(2) -0.058(12) -0.101(14) 0.042(8)
C12 0.181(14) 0.082(10) 0.41(3) -0.122(13) -0.098(16) 0.052(10)
C13 0.125(11) 0.065(10) 0.24(2) -0.076(11) -0.090(12) 0.008(9)
C14 0.058(6) 0.056(7) 0.076(7) -0.027(5) -0.027(5) 0.017(5)
C15 0.038(5) 0.052(6) 0.048(5) 0.008(4) 0.013(4) 0.014(4)
N3 0.044(4) 0.047(5) 0.042(4) -0.007(3) 0.028(3) 0.004(3)
N4 0.062(5) 0.097(8) 0.071(6) 0.004(5) 0.051(5) 0.019(5)
C16 0.069(7) 0.067(8) 0.068(7) -0.006(6) 0.031(6) 0.023(6)
C17 0.116(8) 0.094(9) 0.231(14) -0.078(9) -0.029(9) 0.055(7)
C18 0.181(14) 0.082(10) 0.41(3) -0.122(13) -0.098(16) 0.052(10)
C19 0.157(12) 0.065(8) 0.39(2) -0.058(12) -0.101(14) 0.042(8)
C20 0.079(7) 0.058(8) 0.107(9) -0.003(6) 0.035(7) -0.007(6)
C21 0.046(5) 0.048(6) 0.048(5) -0.004(4) 0.005(4) 0.008(4)
C22 0.050(5) 0.062(7) 0.068(6) 0.016(5) 0.032(5) 0.005(5)
N1A 0.060(5) 0.065(6) 0.093(7) 0.018(5) 0.030(5) 0.009(4)
C1A 0.157(10) 0.092(8) 0.102(8) -0.013(6) -0.010(7) -0.019(7)
C2A 0.24(2) 0.114(13) 0.071(9) 0.013(8) 0.008(11) 0.089(13)
C3A 0.208(18) 0.101(13) 0.101(12) 0.010(10) 0.013(13) 0.001(12)
C4A 0.59(6) 0.16(2) 0.111(16) 0.007(14) 0.06(2) 0.17(3)
C5A 0.093(9) 0.080(9) 0.094(9) 0.035(7) 0.026(7) 0.017(7)
C6A 0.125(9) 0.141(12) 0.201(13) 0.081(11) 0.041(9) -0.012(9)
C7A 0.125(9) 0.141(12) 0.201(13) 0.081(11) 0.041(9) -0.012(9)
C8A 0.23(3) 0.19(3) 0.33(4) -0.01(2) 0.13(3) -0.03(2)
C9A 0.070(7) 0.104(10) 0.085(9) 0.023(7) 0.036(7) 0.004(7)
C10A 0.120(11) 0.134(14) 0.086(10) 0.032(9) 0.033(9) -0.004(10)
C11A 0.189(13) 0.177(14) 0.086(8) -0.012(8) -0.016(9) 0.048(11)
C12A 0.158(17) 0.28(3) 0.20(2) 0.05(2) 0.054(17) -0.055(18)
C13A 0.065(7) 0.106(10) 0.083(8) 0.036(7) 0.017(6) 0.022(7)
C14A 0.067(7) 0.100(9) 0.065(7) 0.032(6) 0.030(6) 0.006(6)
C15A 0.082(9) 0.121(13) 0.128(12) 0.053(10) 0.014(8) -0.014(8)
C16A 0.128(12) 0.138(15) 0.124(13) -0.022(11) 0.037(10) -0.059(11)
N1B 0.081(6) 0.066(6) 0.047(5) 0.011(4) 0.019(4) 0.009(5)
C1B 0.087(10) 0.33(3) 0.058(8) 0.045(12) 0.003(8) -0.045(13)
C2B 0.100(10) 0.32(2) 0.119(11) -0.039(12) 0.038(8) -0.035(11)
C3B 0.100(10) 0.32(2) 0.119(11) -0.039(12) 0.038(8) -0.035(11)
C4B 0.15(2) 0.46(5) 0.26(3) -0.04(3) 0.04(2) 0.01(3)
C5B 0.099(11) 0.066(11) 0.35(3) 0.058(15) -0.044(14) -0.009(9)
C6B 0.165(12) 0.094(11) 0.230(16) -0.010(11) 0.013(11) 0.016(10)
C7B 0.165(12) 0.094(11) 0.230(16) -0.010(11) 0.013(11) 0.016(10)
C8B 0.23(2) 0.155(17) 0.051(8) -0.034(9) 0.008(10) -0.030(15)
C9B 0.40(3) 0.214(18) 0.099(9) -0.047(10) 0.131(14) -0.105(17)
C10B 0.183(13) 0.152(13) 0.182(14) -0.023(10) 0.084(11) 0.024(10)
C11B 0.189(13) 0.177(14) 0.086(8) -0.012(8) -0.016(9) 0.048(11)
C12B 0.211(15) 0.240(19) 0.118(11) -0.038(11) 0.032(11) -0.024(13)
C13B 0.157(10) 0.092(8) 0.102(8) -0.013(6) -0.010(7) -0.019(7)
C14B 0.40(3) 0.214(18) 0.099(9) -0.047(10) 0.131(14) -0.105(17)
C15B 0.183(13) 0.152(13) 0.182(14) -0.023(10) 0.084(11) 0.024(10)
C16B 0.211(15) 0.240(19) 0.118(11) -0.038(11) 0.032(11) -0.024(13)
N1C 0.054(6) 0.133(10) 0.087(7) 0.002(7) 0.006(5) -0.044(6)
C1C 0.085(9) 0.157(15) 0.091(10) -0.005(9) 0.023(8) -0.046(9)
C2C 0.130(11) 0.238(18) 0.184(14) 0.047(13) 0.028(10) -0.085(11)
C3C 0.130(11) 0.238(18) 0.184(14) 0.047(13) 0.028(10) -0.085(11)
C4C 0.122(15) 0.38(4) 0.26(3) 0.15(3) 0.065(18) -0.04(2)
C5C 0.126(13) 0.187(19) 0.104(12) -0.051(12) 0.021(11) -0.108(14)
C6C 0.154(17) 0.27(3) 0.092(12) -0.023(15) 0.016(13) -0.054(18)
C7C 0.089(8) 0.231(16) 0.159(12) 0.008(11) 0.025(8) -0.064(9)
C8C 0.136(9) 0.206(14) 0.225(14) 0.022(11) 0.034(9) -0.029(9)
C9C 0.089(8) 0.231(16) 0.159(12) 0.008(11) 0.025(8) -0.064(9)
C10C 0.136(9) 0.206(14) 0.225(14) 0.022(11) 0.034(9) -0.029(9)
C11C 0.092(11) 0.25(3) 0.088(11) -0.057(13) -0.006(9) -0.022(13)
C12C 0.18(2) 0.25(3) 0.36(4) -0.10(3) 0.14(3) -0.07(2)
C13C 0.100(13) 0.28(3) 0.135(16) 0.041(17) 0.009(11) -0.089(16)
C14C 0.137(15) 0.37(3) 0.28(2) 0.05(2) -0.018(17) 0.025(18)
C15C 0.137(15) 0.37(3) 0.28(2) 0.05(2) -0.018(17) 0.025(18)
C16C 0.136(9) 0.206(14) 0.225(14) 0.022(11) 0.034(9) -0.029(9)

loop_
_atom_type_symbol
_atom_type_description
_atom_type_scat_dispersion_real
_atom_type_scat_dispersion_imag
_atom_type_scat_source
O O 0.0106 0.0060 'International Tables Vol C Tables 4.2.6.8 and 6.1.1.4'
P P 0.1023 0.0942 'International Tables Vol C Tables 4.2.6.8 and 6.1.1.4'
Zn Zn 0.2839 1.4301 'International Tables Vol C Tables 4.2.6.8 and 6.1.1.4'
Mo Mo -1.6832 0.6857 'International Tables Vol C Tables 4.2.6.8 and 6.1.1.4'
C C 0.0033 0.0016 'International Tables Vol C Tables 4.2.6.8 and 6.1.1.4'
N N 0.0061 0.0033 'International Tables Vol C Tables 4.2.6.8 and 6.1.1.4'
H H 0.0000 0.0000 'International Tables Vol C Tables 4.2.6.8 and 6.1.1.4'

loop_
_geom_angle_atom_site_label_1
_geom_angle_atom_site_label_2
_geom_angle_atom_site_label_3
_geom_angle
_geom_angle_site_symmetry_1
_geom_angle_site_symmetry_3
O23 Mo1 O9 107.2(2) . .
O23 Mo1 O8 106.4(2) . .
O9 Mo1 O8 92.58(19) . .
O23 Mo1 O10 101.1(2) . .
O9 Mo1 O10 151.24(18) . .
O8 Mo1 O10 84.43(19) . .
O23 Mo1 O27 98.5(2) . .
O9 Mo1 O27 84.59(18) . .
O8 Mo1 O27 154.69(18) . .
O10 Mo1 O27 86.10(18) . .
O23 Mo1 Mo3 101.42(18) . .
O9 Mo1 Mo3 47.40(13) . .
O8 Mo1 Mo3 48.07(13) . .
O10 Mo1 Mo3 131.50(14) . .
O27 Mo1 Mo3 131.56(13) . .
O21 Mo2 O17 104.0(2) . .
O21 Mo2 O34 102.6(2) . .
O17 Mo2 O34 96.3(2) . .
O21 Mo2 O3 102.0(2) . .
O17 Mo2 O3 89.3(2) . .
O34 Mo2 O3 152.54(19) . .
O21 Mo2 O1 101.3(2) . .
O17 Mo2 O1 152.0(2) . .
O34 Mo2 O1 89.5(2) . .
O3 Mo2 O1 73.92(18) . .
O29 Mo3 O9 106.0(2) . .
O29 Mo3 O28 101.3(2) . .
O9 Mo3 O28 151.88(19) . .
O29 Mo3 O8 106.5(2) . .
O9 Mo3 O8 91.93(19) . .
O28 Mo3 O8 86.8(2) . .
O29 Mo3 O31 99.4(2) . .
O9 Mo3 O31 83.15(19) . .
O28 Mo3 O31 85.7(2) . .
O8 Mo3 O31 153.95(18) . .
O29 Mo3 Mo1 100.64(19) . .
O9 Mo3 Mo1 47.25(13) . .
O28 Mo3 Mo1 133.45(14) . .
O8 Mo3 Mo1 47.54(14) . .
O31 Mo3 Mo1 129.91(13) . .
O33 Mo4 O36 104.2(2) . .
O33 Mo4 O37 104.0(2) . .
O36 Mo4 O37 97.6(2) . .
O33 Mo4 O19 102.2(2) . .
O36 Mo4 O19 150.6(2) . .
O37 Mo4 O19 88.2(2) . .
O33 Mo4 O6 102.4(2) . .
O36 Mo4 O6 87.95(19) . .
O37 Mo4 O6 150.7(2) . .
O19 Mo4 O6 74.05(18) . .
O33 Mo4 Mo5 99.05(19) . .
O36 Mo4 Mo5 124.43(14) . .
O37 Mo4 Mo5 124.53(16) . .
O19 Mo4 Mo5 37.44(13) . .
O6 Mo4 Mo5 37.56(13) . .
O20 Mo5 O40 104.5(2) . .
O20 Mo5 O31 104.6(2) . .
O40 Mo5 O31 97.6(2) . .
O20 Mo5 O19 102.6(2) . .
O40 Mo5 O19 87.8(2) . .
O31 Mo5 O19 149.9(2) . .
O20 Mo5 O6 103.0(2) . .
O40 Mo5 O6 149.8(2) . .
O31 Mo5 O6 87.38(19) . .
O19 Mo5 O6 74.14(18) . .
O20 Mo5 Mo4 99.66(18) . .
O40 Mo5 Mo4 123.99(16) . .
O31 Mo5 Mo4 123.90(14) . .
O19 Mo5 Mo4 37.41(13) . .
O6 Mo5 Mo4 37.68(12) . .
O30 Mo6 O10 103.3(2) . .
O30 Mo6 O15 103.8(2) . .
O10 Mo6 O15 97.7(2) . .
O30 Mo6 O1 102.1(2) . .
O10 Mo6 O1 89.2(2) . .
O15 Mo6 O1 150.9(2) . .
O30 Mo6 O3 102.4(2) . .
O10 Mo6 O3 151.4(2) . .
O15 Mo6 O3 88.1(2) . .
O1 Mo6 O3 73.31(19) . .
O22 Mo7 O7 106.8(2) . .
O22 Mo7 O11 105.1(2) . .
O7 Mo7 O11 93.2(2) . .
O22 Mo7 O15 100.0(2) . .
O7 Mo7 O15 152.79(18) . .
O11 Mo7 O15 84.5(2) . .
O22 Mo7 O27 97.5(2) . .
O7 Mo7 O27 84.41(18) . .
O11 Mo7 O27 157.05(18) . .
O15 Mo7 O27 87.35(18) . .
O22 Mo7 Mo8 101.37(19) . .
O7 Mo7 Mo8 47.69(13) . .
O11 Mo7 Mo8 47.89(15) . .
O15 Mo7 Mo8 131.37(14) . .
O27 Mo7 Mo8 131.75(13) . .
O25 Mo8 O32 101.7(2) . .
O25 Mo8 O7 105.3(2) . .
O32 Mo8 O7 151.9(2) . .
O25 Mo8 O11 105.1(2) . .
O32 Mo8 O11 87.7(2) . .
O7 Mo8 O11 92.87(19) . .
O25 Mo8 O36 99.4(2) . .
O32 Mo8 O36 85.6(2) . .
O7 Mo8 O36 82.33(19) . .
O11 Mo8 O36 155.52(19) . .
O25 Mo8 Mo7 100.2(2) . .
O32 Mo8 Mo7 134.42(16) . .
O7 Mo8 Mo7 47.29(14) . .
O11 Mo8 Mo7 47.97(14) . .
O36 Mo8 Mo7 129.15(13) . .
O39 Mo9 O2 106.3(2) . .
O39 Mo9 O4 106.3(2) . .
O2 Mo9 O4 93.0(2) . .
O39 Mo9 O34 100.9(2) . .
O2 Mo9 O34 152.32(19) . .
O4 Mo9 O34 84.2(2) . .
O39 Mo9 O26 97.1(2) . .
O2 Mo9 O26 84.2(2) . .
O4 Mo9 O26 156.25(19) . .
O34 Mo9 O26 87.4(2) . .
O39 Mo9 Mo10 101.2(2) . .
O2 Mo9 Mo10 47.82(15) . .
O4 Mo9 Mo10 47.84(14) . .
O34 Mo9 Mo10 131.10(14) . .
O26 Mo9 Mo10 131.71(14) . .
O18 Mo10 O28 99.9(2) . .
O18 Mo10 O2 105.8(3) . .
O28 Mo10 O2 153.19(19) . .
O18 Mo10 O4 105.0(2) . .
O28 Mo10 O4 87.1(2) . .
O2 Mo10 O4 93.2(2) . .
O18 Mo10 O40 99.2(2) . .
O28 Mo10 O40 85.9(2) . .
O2 Mo10 O40 82.8(2) . .
O4 Mo10 O40 155.59(19) . .
O18 Mo10 O12 171.7(2) . .
O28 Mo10 O12 73.92(17) . .
O2 Mo10 O12 79.69(17) . .
O4 Mo10 O12 80.58(17) . .
O40 Mo10 O12 75.01(18) . .
O18 Mo10 Mo9 99.96(19) . .
O28 Mo10 Mo9 134.36(15) . .
O2 Mo10 Mo9 47.83(14) . .
O4 Mo10 Mo9 48.04(14) . .
O40 Mo10 Mo9 130.24(15) . .
O12 Mo10 Mo9 88.37(11) . .
O35 Mo11 O16 107.0(3) . .
O35 Mo11 O5 105.8(3) . .
O16 Mo11 O5 92.5(2) . .
O35 Mo11 O17 102.1(3) . .
O16 Mo11 O17 150.6(2) . .
O5 Mo11 O17 83.9(2) . .
O35 Mo11 O26 99.0(2) . .
O16 Mo11 O26 83.4(2) . .
O5 Mo11 O26 155.0(2) . .
O17 Mo11 O26 87.6(2) . .
O35 Mo11 Mo12 100.8(2) . .
O16 Mo11 Mo12 47.47(15) . .
O5 Mo11 Mo12 47.93(16) . .
O17 Mo11 Mo12 130.80(14) . .
O26 Mo11 Mo12 130.52(14) . .
O38 Mo12 O32 103.0(2) . .
O38 Mo12 O16 105.6(3) . .
O32 Mo12 O16 150.5(2) . .
O38 Mo12 O5 104.8(3) . .
O32 Mo12 O5 86.5(2) . .
O16 Mo12 O5 92.9(2) . .
O38 Mo12 O37 101.6(3) . .
O32 Mo12 O37 86.3(2) . .
O16 Mo12 O37 81.3(2) . .
O5 Mo12 O37 153.59(19) . .
O38 Mo12 Mo11 99.0(2) . .
O32 Mo12 Mo11 133.27(17) . .
O16 Mo12 Mo11 47.88(15) . .
O5 Mo12 Mo11 47.91(14) . .
O37 Mo12 Mo11 128.66(14) . .
O41 Zn1 O6 118.6(2) . .
O41 Zn1 O9 105.8(2) . .
O6 Zn1 O9 111.24(18) . .
O41 Zn1 O7 107.5(2) . .
O6 Zn1 O7 110.77(19) . .
O9 Zn1 O7 101.43(19) . .
O1 Zn2 O8 112.01(18) . .
O1 Zn2 O4 111.9(2) . .
O8 Zn2 O4 100.7(2) . .
O1 Zn2 N1 112.0(2) . .
O8 Zn2 N1 111.6(2) . .
O4 Zn2 N1 108.1(2) . .
O3 Zn3 O11 112.01(19) . .
O3 Zn3 O5 114.1(2) . .
O11 Zn3 O5 100.7(2) . .
O3 Zn3 N3 108.3(2) . .
O11 Zn3 N3 119.5(2) . .
O5 Zn3 N3 101.8(2) . .
O43 Zn4 O19 115.5(2) 4_566 .
O43 Zn4 O16 109.2(2) 4_566 .
O19 Zn4 O16 111.5(2) . .
O43 Zn4 O2 111.3(2) 4_566 .
O19 Zn4 O2 107.7(2) . .
O16 Zn4 O2 100.6(2) . .
O24 P1 O12 111.1(3) . .
O24 P1 O13 108.8(3) . .
O12 P1 O13 108.7(2) . .
O24 P1 O14 109.1(2) . .
O12 P1 O14 108.7(3) . .
O13 P1 O14 110.6(3) . .
Zn2 O1 Mo2 123.5(2) . .
Zn2 O1 Mo6 123.5(2) . .
Mo2 O1 Mo6 105.8(2) . .
Mo10 O2 Mo9 84.3(2) . .
Mo10 O2 Zn4 131.3(2) . .
Mo9 O2 Zn4 136.8(3) . .
Zn3 O3 Mo2 122.0(3) . .
Zn3 O3 Mo6 124.3(2) . .
Mo2 O3 Mo6 105.6(2) . .
Mo10 O4 Mo9 84.1(2) . .
Mo10 O4 Zn2 136.2(2) . .
Mo9 O4 Zn2 128.6(2) . .
Mo11 O5 Mo12 84.2(2) . .
Mo11 O5 Zn3 127.5(3) . .
Mo12 O5 Zn3 137.1(3) . .
Zn1 O6 Mo5 124.2(2) . .
Zn1 O6 Mo4 123.6(2) . .
Mo5 O6 Mo4 104.8(2) . .
Mo7 O7 Mo8 85.02(17) . .
Mo7 O7 Zn1 137.0(2) . .
Mo8 O7 Zn1 129.9(2) . .
Mo1 O8 Zn2 128.5(2) . .
Mo1 O8 Mo3 84.39(18) . .
Zn2 O8 Mo3 136.3(3) . .
Mo1 O9 Mo3 85.35(18) . .
Mo1 O9 Zn1 137.1(2) . .
Mo3 O9 Zn1 129.1(2) . .
Mo6 O10 Mo1 128.4(3) . .
Zn3 O11 Mo8 135.1(3) . .
Zn3 O11 Mo7 127.7(3) . .
Mo8 O11 Mo7 84.14(18) . .
P1 O12 Mo10 127.8(2) . .
Mo6 O15 Mo7 126.2(2) . .
Mo12 O16 Mo11 84.6(2) . .
Mo12 O16 Zn4 130.0(3) . .
Mo11 O16 Zn4 138.1(3) . .
Mo2 O17 Mo11 128.1(2) . .
Zn4 O19 Mo4 121.8(2) . .
Zn4 O19 Mo5 126.1(2) . .
Mo4 O19 Mo5 105.1(2) . .
Mo11 O26 Mo9 121.3(2) . .
Mo1 O27 Mo7 121.4(2) . .
Mo10 O28 Mo3 126.1(2) . .
Mo5 O31 Mo3 127.5(2) . .
Mo8 O32 Mo12 128.9(2) . .
Mo2 O34 Mo9 127.0(3) . .
Mo4 O36 Mo8 127.0(2) . .
Mo4 O37 Mo12 127.2(3) . .
Mo5 O40 Mo10 126.6(3) . .
C7 O41 Zn1 118.2(4) . .
C8 O43 Zn4 112.6(5) . 4_565
C2 C1 C6 120.7(7) . .
C2 C1 H1 119.6 . .
C6 C1 H1 119.6 . .
C3 C2 C1 120.0(7) . .
C3 C2 C7 120.0(7) . .
C1 C2 C7 119.9(7) . .
C2 C3 C4 121.0(8) . .
C2 C3 H3 119.5 . .
C4 C3 H3 119.5 . .
C3 C4 C5 118.5(8) . .
C3 C4 H4 120.7 . .
C5 C4 H4 120.7 . .
C6 C5 C4 120.3(7) . .
C6 C5 H5 119.9 . .
C4 C5 H5 119.9 . .
C1 C6 C5 119.4(8) . .
C1 C6 C8 119.0(7) . .
C5 C6 C8 121.5(7) . .
O42 C7 O41 126.3(6) . .
O42 C7 C2 120.0(7) . .
O41 C7 C2 113.8(7) . .
O44 C8 O43 124.8(8) . .
O44 C8 C6 118.8(7) . .
O43 C8 C6 116.4(7) . .
C15 N1 C9 105.6(7) . .
C15 N1 Zn2 125.0(6) . .
C9 N1 Zn2 128.4(5) . .
C15 N2 C14 107.7(7) . .
C15 N2 H2 126.2 . .
C14 N2 H2 126.2 . .
C10 C9 C14 121.0(11) . .
C10 C9 N1 130.4(10) . .
C14 C9 N1 108.6(8) . .
C9 C10 C11 118.5(14) . .
C9 C10 H10 120.8 . .
C11 C10 H10 120.8 . .
C10 C11 C12 119.2(15) . .
C10 C11 H11 120.4 . .
C12 C11 H11 120.4 . .
C13 C12 C11 122.0(17) . .
C13 C12 H12 119.0 . .
C11 C12 H12 119.0 . .
C12 C13 C14 115.0(13) . .
C12 C13 H13 122.5 . .
C14 C13 H13 122.5 . .
C9 C14 N2 105.6(8) . .
C9 C14 C13 124.2(10) . .
N2 C14 C13 130.2(10) . .
N1 C15 N2 112.5(8) . .
N1 C15 H15 123.8 . .
N2 C15 H15 123.8 . .
C22 N3 C21 106.1(7) . .
C22 N3 Zn3 125.3(6) . .
C21 N3 Zn3 127.8(5) . .
C22 N4 C16 109.4(8) . .
C22 N4 H4A 125.3 . .
C16 N4 H4A 125.3 . .
N4 C16 C17 133.8(12) . .
N4 C16 C21 104.8(8) . .
C17 C16 C21 121.4(13) . .
C16 C17 C18 116.4(17) . .
C16 C17 H17 121.8 . .
C18 C17 H17 121.8 . .
C19 C18 C17 121.7(18) . .
C19 C18 H18 119.2 . .
C17 C18 H18 119.2 . .
C18 C19 C20 126(2) . .
C18 C19 H19 117.2 . .
C20 C19 H19 117.2 . .
C21 C20 C19 113.3(15) . .
C21 C20 H20 123.3 . .
C19 C20 H20 123.3 . .
N3 C21 C16 108.6(8) . .
N3 C21 C20 130.2(8) . .
C16 C21 C20 121.2(9) . .
N3 C22 N4 111.1(9) . .
N3 C22 H22 124.5 . .
N4 C22 H22 124.5 . .
C9A N1A C13A 111.0(9) . .
C9A N1A C1A 107.2(9) . .
C13A N1A C1A 108.9(9) . .
C9A N1A C5A 111.4(9) . .
C13A N1A C5A 107.9(8) . .
C1A N1A C5A 110.5(10) . .
C2A C1A N1A 118.0(13) . .
C2A C1A H1A1 107.8 . .
N1A C1A H1A1 107.8 . .
C2A C1A H1A2 107.8 . .
N1A C1A H1A2 107.8 . .
H1A1 C1A H1A2 107.2 . .
C3A C2A C1A 111.5(14) . .
C3A C2A H2A1 109.3 . .
C1A C2A H2A1 109.3 . .
C3A C2A H2A2 109.3 . .
C1A C2A H2A2 109.3 . .
H2A1 C2A H2A2 108.0 . .
C4A C3A C2A 119.2(19) . .
C4A C3A H3A1 107.5 . .
C2A C3A H3A1 107.5 . .
C4A C3A H3A2 107.5 . .
C2A C3A H3A2 107.5 . .
H3A1 C3A H3A2 107.0 . .
C3A C4A H4A1 109.5 . .
C3A C4A H4A2 109.5 . .
H4A1 C4A H4A2 109.5 . .
C3A C4A H4A3 109.5 . .
H4A1 C4A H4A3 109.5 . .
H4A2 C4A H4A3 109.5 . .
C6A C5A N1A 117.8(10) . .
C6A C5A H5A1 107.9 . .
N1A C5A H5A1 107.9 . .
C6A C5A H5A2 107.9 . .
N1A C5A H5A2 107.9 . .
H5A1 C5A H5A2 107.2 . .
C5A C6A C7A 114.7(13) . .
C5A C6A H6A1 108.6 . .
C7A C6A H6A1 108.6 . .
C5A C6A H6A2 108.6 . .
C7A C6A H6A2 108.6 . .
H6A1 C6A H6A2 107.6 . .
C8A C7A C6A 113.5(17) . .
C8A C7A H7A1 108.9 . .
C6A C7A H7A1 108.9 . .
C8A C7A H7A2 108.9 . .
C6A C7A H7A2 108.9 . .
H7A1 C7A H7A2 107.7 . .
C7A C8A H8A1 109.5 . .
C7A C8A H8A2 109.5 . .
H8A1 C8A H8A2 109.5 . .
C7A C8A H8A3 109.5 . .
H8A1 C8A H8A3 109.5 . .
H8A2 C8A H8A3 109.5 . .
N1A C9A C10A 117.3(10) . .
N1A C9A H9A1 108.0 . .
C10A C9A H9A1 108.0 . .
N1A C9A H9A2 108.0 . .
C10A C9A H9A2 108.0 . .
H9A1 C9A H9A2 107.2 . .
C9A C10A C11A 109.7(12) . .
C9A C10A H10A 109.7 . .
C11A C10A H10A 109.7 . .
C9A C10A H10B 109.7 . .
C11A C10A H10B 109.7 . .
H10A C10A H10B 108.2 . .
C12A C11A C10A 106.6(16) . .
C12A C11A H11A 110.4 . .
C10A C11A H11A 110.4 . .
C12A C11A H11B 110.4 . .
C10A C11A H11B 110.4 . .
H11A C11A H11B 108.6 . .
C11A C12A H12A 109.5 . .
C11A C12A H12B 109.5 . .
H12A C12A H12B 109.5 . .
C11A C12A H12C 109.5 . .
H12A C12A H12C 109.5 . .
H12B C12A H12C 109.5 . .
N1A C13A C14A 117.3(8) . .
N1A C13A H13A 108.0 . .
C14A C13A H13A 108.0 . .
N1A C13A H13B 108.0 . .
C14A C13A H13B 108.0 . .
H13A C13A H13B 107.2 . .
C13A C14A C15A 110.8(9) . .
C13A C14A H14A 109.5 . .
C15A C14A H14A 109.5 . .
C13A C14A H14B 109.5 . .
C15A C14A H14B 109.5 . .
H14A C14A H14B 108.1 . .
C16A C15A C14A 110.3(12) . .
C16A C15A H15A 109.6 . .
C14A C15A H15A 109.6 . .
C16A C15A H15B 109.6 . .
C14A C15A H15B 109.6 . .
H15A C15A H15B 108.1 . .
C15A C16A H16A 109.5 . .
C15A C16A H16B 109.5 . .
H16A C16A H16B 109.5 . .
C15A C16A H16C 109.5 . .
H16A C16A H16C 109.5 . .
H16B C16A H16C 109.5 . .
C5B N1B C1B 109.8(13) . .
C5B N1B C9B 102.3(12) . .
C1B N1B C9B 109.9(11) . .
C5B N1B C13B 106.1(10) . .
C1B N1B C13B 118.6(11) . .
C9B N1B C13B 108.7(12) . .
C2B C1B N1B 138.9(16) . .
C2B C1B H1B1 102.4 . .
N1B C1B H1B1 102.4 . .
C2B C1B H1B2 102.4 . .
N1B C1B H1B2 102.4 . .
H1B1 C1B H1B2 104.9 . .
C1B C2B C3B 134(2) . .
C1B C2B H2B1 103.8 . .
C3B C2B H2B1 103.8 . .
C1B C2B H2B2 103.8 . .
C3B C2B H2B2 103.8 . .
H2B1 C2B H2B2 105.4 . .
C4B C3B C2B 117(2) . .
C4B C3B H3B1 108.0 . .
C2B C3B H3B1 108.0 . .
C4B C3B H3B2 108.0 . .
C2B C3B H3B2 108.0 . .
H3B1 C3B H3B2 107.2 . .
C3B C4B H4B1 109.5 . .
C3B C4B H4B2 109.5 . .
H4B1 C4B H4B2 109.5 . .
C3B C4B H4B3 109.5 . .
H4B1 C4B H4B3 109.5 . .
H4B2 C4B H4B3 109.5 . .
C6B C5B N1B 144(2) . .
C6B C5B H5B1 100.9 . .
N1B C5B H5B1 100.9 . .
C6B C5B H5B2 100.9 . .
N1B C5B H5B2 100.9 . .
H5B1 C5B H5B2 104.4 . .
C5B C6B C7B 138(2) . .
C5B C6B H6B1 102.7 . .
C7B C6B H6B1 102.7 . .
C5B C6B H6B2 102.7 . .
C7B C6B H6B2 102.7 . .
H6B1 C6B H6B2 105.0 . .
C8B C7B C6B 112.0(18) . .
C8B C7B H7B1 109.2 . .
C6B C7B H7B1 109.2 . .
C8B C7B H7B2 109.2 . .
C6B C7B H7B2 109.2 . .
H7B1 C7B H7B2 107.9 . .
C7B C8B H8B1 109.5 . .
C7B C8B H8B2 109.5 . .
H8B1 C8B H8B2 109.5 . .
C7B C8B H8B3 109.5 . .
H8B1 C8B H8B3 109.5 . .
H8B2 C8B H8B3 109.5 . .
C10B C9B N1B 117.1(19) . .
C10B C9B H9B1 108.0 . .
N1B C9B H9B1 108.0 . .
C10B C9B H9B2 108.0 . .
N1B C9B H9B2 108.0 . .
H9B1 C9B H9B2 107.3 . .
C9B C10B C11B 111.6(18) . .
C9B C10B H10C 109.3 . .
C11B C10B H10C 109.3 . .
C9B C10B H10D 109.3 . .
C11B C10B H10D 109.3 . .
H10C C10B H10D 108.0 . .
C12B C11B C10B 111.7(15) . .
C12B C11B H11C 109.3 . .
C10B C11B H11C 109.3 . .
C12B C11B H11D 109.3 . .
C10B C11B H11D 109.3 . .
H11C C11B H11D 107.9 . .
C11B C12B H12D 109.5 . .
C11B C12B H12E 109.5 . .
H12D C12B H12E 109.5 . .
C11B C12B H12F 109.5 . .
H12D C12B H12F 109.5 . .
H12E C12B H12F 109.5 . .
C14B C13B N1B 115.2(16) . .
C14B C13B H13C 108.5 . .
N1B C13B H13C 108.5 . .
C14B C13B H13D 108.5 . .
N1B C13B H13D 108.5 . .
H13C C13B H13D 107.5 . .
C13B C14B C15B 112.0(15) . .
C13B C14B H14C 109.2 . .
C15B C14B H14C 109.2 . .
C13B C14B H14D 109.2 . .
C15B C14B H14D 109.2 . .
H14C C14B H14D 107.9 . .
C16B C15B C14B 98.6(15) . .
C16B C15B H15C 112.1 . .
C14B C15B H15C 112.1 . .
C16B C15B H15D 112.1 . .
C14B C15B H15D 112.1 . .
H15C C15B H15D 109.7 . .
C15B C16B H16D 109.5 . .
C15B C16B H16E 109.5 . .
H16D C16B H16E 109.5 . .
C15B C16B H16F 109.5 . .
H16D C16B H16F 109.5 . .
H16E C16B H16F 109.5 . .
C1C N1C C13C 114.0(12) . .
C1C N1C C5C 111.9(11) . .
C13C N1C C5C 104.5(11) . .
C1C N1C C9C 103.1(9) . .
C13C N1C C9C 113.3(12) . .
C5C N1C C9C 110.2(12) . .
N1C C1C C2C 113.2(11) . .
N1C C1C H1C1 108.9 . .
C2C C1C H1C1 108.9 . .
N1C C1C H1C2 108.9 . .
C2C C1C H1C2 108.9 . .
H1C1 C1C H1C2 107.7 . .
C3C C2C C1C 112.7(15) . .
C3C C2C H2C1 109.0 . .
C1C C2C H2C1 109.0 . .
C3C C2C H2C2 109.0 . .
C1C C2C H2C2 109.0 . .
H2C1 C2C H2C2 107.8 . .
C2C C3C C4C 110(2) . .
C2C C3C H3C1 109.7 . .
C4C C3C H3C1 109.7 . .
C2C C3C H3C2 109.7 . .
C4C C3C H3C2 109.7 . .
H3C1 C3C H3C2 108.2 . .
C3C C4C H4C1 109.5 . .
C3C C4C H4C2 109.5 . .
H4C1 C4C H4C2 109.5 . .
C3C C4C H4C3 109.5 . .
H4C1 C4C H4C3 109.5 . .
H4C2 C4C H4C3 109.5 . .
N1C C5C C6C 118.0(12) . .
N1C C5C H5C1 107.8 . .
C6C C5C H5C1 107.8 . .
N1C C5C H5C2 107.8 . .
C6C C5C H5C2 107.8 . .
H5C1 C5C H5C2 107.1 . .
C5C C6C C7C 96.2(14) . .
C5C C6C H6C1 112.5 . .
C7C C6C H6C1 112.5 . .
C5C C6C H6C2 112.5 . .
C7C C6C H6C2 112.5 . .
H6C1 C6C H6C2 110.0 . .
C8C C7C C6C 97.0(16) . .
C8C C7C H7C1 112.4 . .
C6C C7C H7C1 112.4 . .
C8C C7C H7C2 112.4 . .
C6C C7C H7C2 112.4 . .
H7C1 C7C H7C2 109.9 . .
C7C C8C H8C1 109.5 . .
C7C C8C H8C2 109.5 . .
H8C1 C8C H8C2 109.5 . .
C7C C8C H8C3 109.5 . .
H8C1 C8C H8C3 109.5 . .
H8C2 C8C H8C3 109.5 . .
C10C C9C N1C 114.7(13) . .
C10C C9C H9C1 108.6 . .
N1C C9C H9C1 108.6 . .
C10C C9C H9C2 108.6 . .
N1C C9C H9C2 108.6 . .
H9C1 C9C H9C2 107.6 . .
C9C C10C C11C 112.0(16) . .
C9C C10C H10E 109.2 . .
C11C C10C H10E 109.2 . .
C9C C10C H10F 109.2 . .
C11C C10C H10F 109.2 . .
H10E C10C H10F 107.9 . .
C12C C11C C10C 108.3(19) . .
C12C C11C H11E 110.0 . .
C10C C11C H11E 110.0 . .
C12C C11C H11F 110.0 . .
C10C C11C H11F 110.0 . .
H11E C11C H11F 108.4 . .
C11C C12C H12G 109.5 . .
C11C C12C H12H 109.5 . .
H12G C12C H12H 109.5 . .
C11C C12C H12I 109.5 . .
H12G C12C H12I 109.5 . .
H12H C12C H12I 109.5 . .
C14C C13C N1C 110.3(16) . .
C14C C13C H13E 109.6 . .
N1C C13C H13E 109.6 . .
C14C C13C H13F 109.6 . .
N1C C13C H13F 109.6 . .
H13E C13C H13F 108.1 . .
C13C C14C C15C 119(2) . .
C13C C14C H14E 107.7 . .
C15C C14C H14E 107.7 . .
C13C C14C H14F 107.6 . .
C15C C14C H14F 107.7 . .
H14E C14C H14F 107.1 . .
C16C C15C C14C 126(3) . .
C16C C15C H15E 105.9 . .
C14C C15C H15E 105.9 . .
C16C C15C H15F 105.9 . .
C14C C15C H15F 105.9 . .
H15E C15C H15F 106.2 . .
C15C C16C H16G 109.5 . .
C15C C16C H16H 109.5 . .
H16G C16C H16H 109.5 . .
C15C C16C H16I 109.5 . .
H16G C16C H16I 109.5 . .
H16H C16C H16I 109.5 . .

loop_
_geom_bond_atom_site_label_1
_geom_bond_atom_site_label_2
_geom_bond_distance
_geom_bond_site_symmetry_2
Mo1 O23 1.683(5) .
Mo1 O9 1.958(5) .
Mo1 O8 1.970(5) .
Mo1 O10 2.029(5) .
Mo1 O27 2.074(4) .
Mo1 Mo3 2.6582(17) .
Mo2 O21 1.697(5) .
Mo2 O17 1.836(5) .
Mo2 O34 1.837(5) .
Mo2 O3 2.011(4) .
Mo2 O1 2.019(5) .
Mo3 O29 1.680(5) .
Mo3 O9 1.963(4) .
Mo3 O28 1.979(5) .
Mo3 O8 1.987(5) .
Mo3 O31 2.038(5) .
Mo4 O33 1.709(5) .
Mo4 O36 1.829(5) .
Mo4 O37 1.837(5) .
Mo4 O19 2.014(5) .
Mo4 O6 2.023(4) .
Mo4 Mo5 3.200(2) .
Mo5 O20 1.700(5) .
Mo5 O40 1.822(5) .
Mo5 O31 1.838(5) .
Mo5 O19 2.015(5) .
Mo5 O6 2.017(4) .
Mo6 O30 1.702(5) .
Mo6 O10 1.815(5) .
Mo6 O15 1.822(5) .
Mo6 O1 2.023(4) .
Mo6 O3 2.036(5) .
Mo7 O22 1.679(5) .
Mo7 O7 1.963(5) .
Mo7 O11 1.988(5) .
Mo7 O15 2.022(5) .
Mo7 O27 2.083(4) .
Mo7 Mo8 2.6618(16) .
Mo8 O25 1.680(5) .
Mo8 O32 1.932(5) .
Mo8 O7 1.976(4) .
Mo8 O11 1.985(5) .
Mo8 O36 2.046(5) .
Mo9 O39 1.680(5) .
Mo9 O2 1.974(5) .
Mo9 O4 1.981(5) .
Mo9 O34 2.025(5) .
Mo9 O26 2.085(5) .
Mo9 Mo10 2.6506(15) .
Mo10 O18 1.675(5) .
Mo10 O28 1.958(5) .
Mo10 O2 1.974(5) .
Mo10 O4 1.975(5) .
Mo10 O40 2.030(5) .
Mo10 O12 2.519(4) .
Mo11 O35 1.691(5) .
Mo11 O16 1.974(5) .
Mo11 O5 1.977(5) .
Mo11 O17 2.028(5) .
Mo11 O26 2.072(5) .
Mo11 Mo12 2.6502(17) .
Mo12 O38 1.694(5) .
Mo12 O32 1.934(5) .
Mo12 O16 1.961(5) .
Mo12 O5 1.978(5) .
Mo12 O37 2.042(5) .
Zn1 O41 1.937(5) .
Zn1 O6 1.960(5) .
Zn1 O9 1.989(5) .
Zn1 O7 1.997(5) .
Zn2 O1 1.949(5) .
Zn2 O8 1.982(5) .
Zn2 O4 1.982(5) .
Zn2 N1 1.995(7) .
Zn3 O3 1.945(5) .
Zn3 O11 1.971(5) .
Zn3 O5 1.978(5) .
Zn3 N3 2.007(6) .
Zn4 O43 1.942(6) 4_566
Zn4 O19 1.963(5) .
Zn4 O16 1.994(5) .
Zn4 O2 1.998(5) .
P1 O24 1.546(5) .
P1 O12 1.556(5) .
P1 O13 1.560(5) .
P1 O14 1.576(5) .
O41 C7 1.297(9) .
O42 C7 1.243(9) .
O43 C8 1.292(9) .
O43 Zn4 1.942(6) 4_565
O44 C8 1.240(10) .
C1 C2 1.391(10) .
C1 C6 1.394(10) .
C1 H1 0.9300 .
C2 C3 1.372(11) .
C2 C7 1.506(9) .
C3 C4 1.406(11) .
C3 H3 0.9300 .
C4 C5 1.414(12) .
C4 H4 0.9300 .
C5 C6 1.395(11) .
C5 H5 0.9300 .
C6 C8 1.516(11) .
N1 C15 1.309(9) .
N1 C9 1.396(11) .
N2 C15 1.328(10) .
N2 C14 1.382(11) .
N2 H2 0.8600 .
C9 C10 1.350(15) .
C9 C14 1.375(12) .
C10 C11 1.40(2) .
C10 H10 0.9300 .
C11 C12 1.43(2) .
C11 H11 0.9300 .
C12 C13 1.380(19) .
C12 H12 0.9300 .
C13 C14 1.390(16) .
C13 H13 0.9300 .
C15 H15 0.9300 .
N3 C22 1.327(10) .
N3 C21 1.388(10) .
N4 C22 1.342(11) .
N4 C16 1.363(13) .
N4 H4A 0.8600 .
C16 C17 1.409(16) .
C16 C21 1.410(12) .
C17 C18 1.40(3) .
C17 H17 0.9300 .
C18 C19 1.30(4) .
C18 H18 0.9300 .
C19 C20 1.43(2) .
C19 H19 0.9300 .
C20 C21 1.416(13) .
C20 H20 0.9300 .
C22 H22 0.9300 .
N1A C9A 1.499(13) .
N1A C13A 1.501(13) .
N1A C1A 1.531(15) .
N1A C5A 1.544(13) .
C1A C2A 1.498(18) .
C1A H1A1 0.9700 .
C1A H1A2 0.9700 .
C2A C3A 1.474(19) .
C2A H2A1 0.9700 .
C2A H2A2 0.9700 .
C3A C4A 1.43(2) .
C3A H3A1 0.9700 .
C3A H3A2 0.9700 .
C4A H4A1 0.9600 .
C4A H4A2 0.9600 .
C4A H4A3 0.9600 .
C5A C6A 1.511(16) .
C5A H5A1 0.9700 .
C5A H5A2 0.9700 .
C6A C7A 1.525(15) .
C6A H6A1 0.9700 .
C6A H6A2 0.9700 .
C7A C8A 1.465(16) .
C7A H7A1 0.9700 .
C7A H7A2 0.9700 .
C8A H8A1 0.9600 .
C8A H8A2 0.9600 .
C8A H8A3 0.9600 .
C9A C10A 1.536(16) .
C9A H9A1 0.9700 .
C9A H9A2 0.9700 .
C10A C11A 1.54(2) .
C10A H10A 0.9700 .
C10A H10B 0.9700 .
C11A C12A 1.41(2) .
C11A H11A 0.9700 .
C11A H11B 0.9700 .
C12A H12A 0.9600 .
C12A H12B 0.9600 .
C12A H12C 0.9600 .
C13A C14A 1.508(14) .
C13A H13A 0.9700 .
C13A H13B 0.9700 .
C14A C15A 1.517(14) .
C14A H14A 0.9700 .
C14A H14B 0.9700 .
C15A C16A 1.454(17) .
C15A H15A 0.9700 .
C15A H15B 0.9700 .
C16A H16A 0.9600 .
C16A H16B 0.9600 .
C16A H16C 0.9600 .
N1B C5B 1.420(17) .
N1B C1B 1.430(14) .
N1B C9B 1.52(2) .
N1B C13B 1.614(16) .
C1B C2B 1.336(14) .
C1B H1B1 0.9700 .
C1B H1B2 0.9700 .
C2B C3B 1.43(2) .
C2B H2B1 0.9700 .
C2B H2B2 0.9700 .
C3B C4B 1.379(16) .
C3B H3B1 0.9700 .
C3B H3B2 0.9700 .
C4B H4B1 0.9600 .
C4B H4B2 0.9600 .
C4B H4B3 0.9600 .
C5B C6B 1.349(14) .
C5B H5B1 0.9700 .
C5B H5B2 0.9700 .
C6B C7B 1.41(2) .
C6B H6B1 0.9700 .
C6B H6B2 0.9700 .
C7B C8B 1.39(2) .
C7B H7B1 0.9700 .
C7B H7B2 0.9700 .
C8B H8B1 0.9600 .
C8B H8B2 0.9600 .
C8B H8B3 0.9600 .
C9B C10B 1.352(15) .
C9B H9B1 0.9700 .
C9B H9B2 0.9700 .
C10B C11B 1.63(2) .
C10B H10C 0.9700 .
C10B H10D 0.9700 .
C11B C12B 1.55(2) .
C11B H11C 0.9700 .
C11B H11D 0.9700 .
C12B H12D 0.9600 .
C12B H12E 0.9600 .
C12B H12F 0.9600 .
C13B C14B 1.376(15) .
C13B H13C 0.9700 .
C13B H13D 0.9700 .
C14B C15B 1.57(3) .
C14B H14C 0.9700 .
C14B H14D 0.9700 .
C15B C16B 1.49(2) .
C15B H15C 0.9700 .
C15B H15D 0.9700 .
C16B H16D 0.9600 .
C16B H16E 0.9600 .
C16B H16F 0.9600 .
N1C C1C 1.507(13) .
N1C C13C 1.54(2) .
N1C C5C 1.550(18) .
N1C C9C 1.566(17) .
C1C C2C 1.524(19) .
C1C H1C1 0.9700 .
C1C H1C2 0.9700 .
C2C C3C 1.52(2) .
C2C H2C1 0.9700 .
C2C H2C2 0.9700 .
C3C C4C 1.60(3) .
C3C H3C1 0.9700 .
C3C H3C2 0.9700 .
C4C H4C1 0.9600 .
C4C H4C2 0.9600 .
C4C H4C3 0.9600 .
C5C C6C 1.56(2) .
C5C H5C1 0.9700 .
C5C H5C2 0.9700 .
C6C C7C 1.64(2) .
C6C H6C1 0.9700 .
C6C H6C2 0.9700 .
C7C C8C 1.397(15) .
C7C H7C1 0.9700 .
C7C H7C2 0.9700 .
C8C H8C1 0.9600 .
C8C H8C2 0.9600 .
C8C H8C3 0.9600 .
C9C C10C 1.53(2) .
C9C H9C1 0.9700 .
C9C H9C2 0.9700 .
C10C C11C 1.56(2) .
C10C H10E 0.9700 .
C10C H10F 0.9700 .
C11C C12C 1.417(16) .
C11C H11E 0.9700 .
C11C H11F 0.9700 .
C12C H12G 0.9600 .
C12C H12H 0.9600 .
C12C H12I 0.9600 .
C13C C14C 1.46(3) .
C13C H13E 0.9700 .
C13C H13F 0.9700 .
C14C C15C 1.518(17) .
C14C H14E 0.9700 .
C14C H14F 0.9700 .
C15C C16C 1.326(16) .
C15C H15E 0.9700 .
C15C H15F 0.9700 .
C16C H16G 0.9600 .
C16C H16H 0.9600 .
C16C H16I 0.9600 .
